data_4080270
loop_
_publ_author_name
'Dulong, Florian'
'Thu\'ery, Pierre'
'Ephritikhine, Michel'
'Cantat, Thibault'

_publ_section_title
;
 Synthesis ofN-Aryloxy-\b-diketiminate Ligands and Coordination to
 Zirconium, Ytterbium, Thorium, and Uranium
;
_journal_issue 5
_journal_name_full Organometallics
_journal_page_first 1328
_journal_paper_doi 10.1021/om3010355
_journal_volume 32
_journal_year 2013
_chemical_formula_sum 'C89 H126 Cl Li3 N6 O5 Th'
_chemical_formula_weight 1648.27
_space_group_IT_number 2
_symmetry_cell_setting triclinic
_symmetry_space_group_name_Hall '-P 1'
_symmetry_space_group_name_H-M 'P -1'
_atom_sites_solution_hydrogens geom
_atom_sites_solution_primary direct
_atom_sites_solution_secondary difmap
_audit_creation_method SHELXL-97
_cell_angle_alpha 97.148(2)
_cell_angle_beta 104.141(2)
_cell_angle_gamma 113.277(2)
_cell_formula_units_Z 2
_cell_length_a 13.1462(6)
_cell_length_b 16.4882(6)
_cell_length_c 23.2295(11)
_cell_measurement_reflns_used 159943
_cell_measurement_temperature 150(2)
_cell_measurement_theta_max 25.68
_cell_measurement_theta_min 2.13
_cell_volume 4345.0(3)
_computing_cell_refinement 'HKL2000 (Otwinowski & Minor, 1997)'
_computing_data_collection 'COLLECT (Nonius, 1998)'
_computing_data_reduction 'HKL2000 (Otwinowski & Minor, 1997)'
_computing_molecular_graphics 'SHELXTL (Sheldrick, 2008)'
_computing_publication_material 'SHELXTL (Sheldrick, 2008); PLATON (Spek, 2003)'
_computing_structure_refinement 'SHELXL-97 (Sheldrick, 2008)'
_computing_structure_solution 'SHELXS-97 (Sheldrick, 2008)'
_diffrn_ambient_temperature 150(2)
_diffrn_measured_fraction_theta_full 0.986
_diffrn_measured_fraction_theta_max 0.986
_diffrn_measurement_device_type 'Nonius Kappa-CCD area-detector diffractometer'
_diffrn_measurement_method 'two \f and eight \w scans with 2\% steps (489 frames)'
_diffrn_radiation_monochromator graphite
_diffrn_radiation_source 'fine-focus sealed tube'
_diffrn_radiation_type MoK\a
_diffrn_radiation_wavelength 0.71073
_diffrn_reflns_av_R_equivalents 0.0568
_diffrn_reflns_av_sigmaI/netI 0.0719
_diffrn_reflns_limit_h_max 16
_diffrn_reflns_limit_h_min -16
_diffrn_reflns_limit_k_max 20
_diffrn_reflns_limit_k_min -20
_diffrn_reflns_limit_l_max 28
_diffrn_reflns_limit_l_min -28
_diffrn_reflns_number 159943
_diffrn_reflns_theta_full 25.68
_diffrn_reflns_theta_max 25.68
_diffrn_reflns_theta_min 2.13
_diffrn_standards_decay_% 0
_diffrn_standards_interval_time 0
_diffrn_standards_number 0
_exptl_absorpt_coefficient_mu 1.798
_exptl_absorpt_correction_T_max 0.882
_exptl_absorpt_correction_T_min 0.748
_exptl_absorpt_correction_type multi-scan
_exptl_absorpt_process_details 'SCALEPACK (Otwinowski & Minor, 1997)'
_exptl_crystal_colour 'translucent light yellow'
_exptl_crystal_density_diffrn 1.260
_exptl_crystal_density_method 'not measured'
_exptl_crystal_description parallelepiped
_exptl_crystal_F_000 1716
_exptl_crystal_size_max 0.18
_exptl_crystal_size_mid 0.10
_exptl_crystal_size_min 0.07
_refine_diff_density_max 1.032
_refine_diff_density_min -0.845
_refine_diff_density_rms 0.087
_refine_ls_extinction_method none
_refine_ls_goodness_of_fit_ref 1.009
_refine_ls_hydrogen_treatment constr
_refine_ls_matrix_type full
_refine_ls_number_parameters 975
_refine_ls_number_reflns 16265
_refine_ls_number_restraints 24
_refine_ls_restrained_S_all 1.022
_refine_ls_R_factor_all 0.0493
_refine_ls_R_factor_gt 0.0355
_refine_ls_shift/su_max 0.001
_refine_ls_shift/su_mean 0.000
_refine_ls_structure_factor_coef Fsqd
_refine_ls_weighting_details 'calc w=1/[\s^2^(Fo^2^)+(0.0360P)^2^] where P=(Fo^2^+2Fc^2^)/3'
_refine_ls_weighting_scheme calc
_refine_ls_wR_factor_gt 0.0774
_refine_ls_wR_factor_ref 0.0813
_reflns_number_gt 13674
_reflns_number_total 16265
_reflns_threshold_expression >2sigma(I)
_cod_data_source_file om3010355_si_002.cif
_cod_data_source_block 19a
_cod_database_code 4080270

loop_
_symmetry_equiv_pos_as_xyz
'x, y, z'
'-x, -y, -z'

loop_
_atom_site_label
_atom_site_type_symbol
_atom_site_fract_x
_atom_site_fract_y
_atom_site_fract_z
_atom_site_U_iso_or_equiv
_atom_site_adp_type
_atom_site_occupancy
_atom_site_symmetry_multiplicity
_atom_site_calc_flag
_atom_site_refinement_flags
Th Th 0.132389(11) 0.256839(8) 0.237438(6) 0.02743(5) Uani 1 1 d .
Li1 Li 0.3211(5) 0.4013(4) 0.1774(3) 0.0402(16) Uani 1 1 d .
Li2 Li 0.2660(5) 0.2209(4) 0.1406(3) 0.0362(14) Uani 1 1 d .
Li3 Li 0.2500(6) 0.1444(4) 0.3335(3) 0.0375(14) Uani 1 1 d .
Cl1 Cl 0.09705(9) 0.07883(6) 0.23972(4) 0.0437(2) Uani 1 1 d .
O1 O 0.2229(2) 0.40772(16) 0.22872(11) 0.0332(6) Uani 1 1 d .
O2 O 0.1046(2) 0.21986(16) 0.13635(10) 0.0315(5) Uani 1 1 d .
O3 O 0.31622(19) 0.28338(16) 0.22294(10) 0.0310(6) Uani 1 1 d .
O4 O 0.3141(2) 0.12927(18) 0.11302(13) 0.0510(7) Uani 1 1 d .
O5 O 0.3384(2) 0.07392(18) 0.32755(13) 0.0458(7) Uani 1 1 d .
N1 N 0.0803(2) 0.36119(18) 0.29196(13) 0.0285(7) Uani 1 1 d .
N2 N -0.0915(2) 0.19378(19) 0.21128(13) 0.0313(7) Uani 1 1 d .
N3 N 0.2778(2) 0.3228(2) 0.09266(13) 0.0328(7) Uani 1 1 d .
N4 N 0.4587(2) 0.5005(2) 0.16514(14) 0.0353(7) Uani 1 1 d .
N5 N 0.2951(2) 0.28223(19) 0.33797(13) 0.0299(7) Uani 1 1 d .
N6 N 0.2007(3) 0.1390(2) 0.40822(14) 0.0362(7) Uani 1 1 d .
C1 C 0.2041(3) 0.4757(2) 0.25599(16) 0.0315(8) Uani 1 1 d .
C2 C 0.1289(3) 0.4548(2) 0.29150(16) 0.0304(8) Uani 1 1 d .
C3 C 0.1003(3) 0.5200(2) 0.31707(16) 0.0320(8) Uani 1 1 d .
H3 H 0.0468 0.5038 0.3383 0.038 Uiso 1 1 calc R
C4 C 0.1497(3) 0.6088(2) 0.31164(16) 0.0339(8) Uani 1 1 d .
C5 C 0.2277(3) 0.6300(2) 0.27847(17) 0.0369(9) Uani 1 1 d .
H5 H 0.2629 0.6894 0.2747 0.044 Uiso 1 1 calc R
C6 C 0.2544(3) 0.5645(2) 0.25080(17) 0.0365(9) Uani 1 1 d .
H6 H 0.3065 0.5805 0.2287 0.044 Uiso 1 1 calc R
C7 C 0.1229(3) 0.6825(3) 0.34175(19) 0.0416(9) Uani 1 1 d .
C8 C 0.0763(5) 0.7256(4) 0.2961(2) 0.0676(14) Uani 1 1 d .
H8A H 0.0009 0.6816 0.2687 0.101 Uiso 1 1 calc R
H8B H 0.1289 0.7469 0.2731 0.101 Uiso 1 1 calc R
H8C H 0.0690 0.7760 0.3170 0.101 Uiso 1 1 calc R
C9 C 0.0415(4) 0.6494(3) 0.3786(2) 0.0523(11) Uani 1 1 d .
H9A H 0.0301 0.6991 0.3972 0.078 Uiso 1 1 calc R
H9B H 0.0750 0.6259 0.4100 0.078 Uiso 1 1 calc R
H9C H -0.0325 0.6020 0.3521 0.078 Uiso 1 1 calc R
C10 C 0.2397(4) 0.7588(3) 0.3887(2) 0.0611(13) Uani 1 1 d .
H10A H 0.2960 0.7820 0.3679 0.092 Uiso 1 1 calc R
H10B H 0.2695 0.7339 0.4202 0.092 Uiso 1 1 calc R
H10C H 0.2255 0.8073 0.4066 0.092 Uiso 1 1 calc R
C11 C 0.0378(3) 0.3266(2) 0.33465(16) 0.0321(8) Uani 1 1 d .
C12 C -0.0364(3) 0.2327(2) 0.32041(16) 0.0352(9) Uani 1 1 d .
H12 H -0.0321 0.2029 0.3518 0.042 Uiso 1 1 calc R
C13 C -0.1176(3) 0.1799(2) 0.26128(17) 0.0351(9) Uani 1 1 d .
C14 C 0.0622(3) 0.3818(3) 0.39727(16) 0.0369(9) Uani 1 1 d .
H14A H 0.1389 0.4320 0.4102 0.055 Uiso 1 1 calc R
H14B H 0.0583 0.3441 0.4257 0.055 Uiso 1 1 calc R
H14C H 0.0051 0.4047 0.3959 0.055 Uiso 1 1 calc R
C15 C -0.2377(3) 0.1147(3) 0.26077(19) 0.0507(11) Uani 1 1 d .
H15A H -0.2773 0.1488 0.2724 0.076 Uiso 1 1 calc R
H15B H -0.2297 0.0784 0.2892 0.076 Uiso 1 1 calc R
H15C H -0.2821 0.0757 0.2203 0.076 Uiso 1 1 calc R
C16 C -0.1843(3) 0.1638(3) 0.15336(16) 0.0344(9) Uani 1 1 d .
C17 C -0.2099(3) 0.2305(3) 0.13008(18) 0.0390(9) Uani 1 1 d .
C18 C -0.2939(3) 0.2042(3) 0.07284(18) 0.0471(11) Uani 1 1 d .
H18 H -0.3114 0.2479 0.0569 0.057 Uiso 1 1 calc R
C19 C -0.3512(3) 0.1152(3) 0.03949(19) 0.0500(11) Uani 1 1 d .
H19 H -0.4070 0.0989 0.0013 0.060 Uiso 1 1 calc R
C20 C -0.3262(3) 0.0507(3) 0.06263(18) 0.0458(11) Uani 1 1 d .
H20 H -0.3666 -0.0096 0.0398 0.055 Uiso 1 1 calc R
C21 C -0.2421(3) 0.0719(3) 0.11947(18) 0.0397(9) Uani 1 1 d .
C22 C -0.1471(4) 0.3301(3) 0.1651(2) 0.0477(11) Uani 1 1 d .
H22 H -0.0927 0.3343 0.2039 0.057 Uiso 1 1 calc R
C23 C -0.0754(6) 0.3900(4) 0.1324(3) 0.101(2) Uani 1 1 d .
H23A H -0.0208 0.3685 0.1246 0.151 Uiso 1 1 calc R
H23B H -0.0335 0.4514 0.1573 0.151 Uiso 1 1 calc R
H23C H -0.1259 0.3885 0.0942 0.151 Uiso 1 1 calc R
C24 C -0.2283(6) 0.3658(4) 0.1808(4) 0.125(3) Uani 1 1 d U
H24A H -0.1839 0.4277 0.2048 0.187 Uiso 1 1 calc R
H24B H -0.2704 0.3290 0.2039 0.187 Uiso 1 1 calc R
H24C H -0.2827 0.3634 0.1438 0.187 Uiso 1 1 calc R
C25 C -0.2126(4) -0.0020(3) 0.1401(2) 0.0503(11) Uani 1 1 d .
H25 H -0.1617 0.0228 0.1829 0.060 Uiso 1 1 calc R
C26 C -0.3207(4) -0.0879(3) 0.1372(2) 0.0753(16) Uani 1 1 d .
H26A H -0.3702 -0.1155 0.0954 0.113 Uiso 1 1 calc R
H26B H -0.3631 -0.0715 0.1610 0.113 Uiso 1 1 calc R
H26C H -0.2961 -0.1304 0.1534 0.113 Uiso 1 1 calc R
C27 C -0.1434(4) -0.0254(3) 0.1021(2) 0.0658(14) Uani 1 1 d .
H27A H -0.1206 -0.0696 0.1167 0.099 Uiso 1 1 calc R
H27B H -0.0749 0.0288 0.1060 0.099 Uiso 1 1 calc R
H27C H -0.1914 -0.0500 0.0599 0.099 Uiso 1 1 calc R
C28 C 0.0718(3) 0.2326(2) 0.07864(16) 0.0306(8) Uani 1 1 d .
C29 C 0.1596(3) 0.2823(2) 0.05430(16) 0.0307(8) Uani 1 1 d .
C30 C 0.1242(3) 0.2959(3) -0.00352(17) 0.0365(9) Uani 1 1 d .
H30 H 0.1813 0.3315 -0.0187 0.044 Uiso 1 1 calc R
C31 C 0.0067(3) 0.2588(3) -0.04039(17) 0.0374(9) Uani 1 1 d .
C32 C -0.0762(3) 0.2088(3) -0.01541(17) 0.0389(9) Uani 1 1 d .
H32 H -0.1550 0.1835 -0.0383 0.047 Uiso 1 1 calc R
C33 C -0.0444(3) 0.1957(3) 0.04295(16) 0.0352(9) Uani 1 1 d .
H33 H -0.1022 0.1615 0.0583 0.042 Uiso 1 1 calc R
C34 C -0.0239(4) 0.2721(3) -0.10532(18) 0.0455(10) Uani 1 1 d .
C35 C 0.0261(5) 0.2242(4) -0.14358(19) 0.0643(14) Uani 1 1 d .
H35A H 0.1091 0.2486 -0.1243 0.096 Uiso 1 1 calc R
H35B H 0.0103 0.2342 -0.1840 0.096 Uiso 1 1 calc R
H35C H -0.0099 0.1600 -0.1463 0.096 Uiso 1 1 calc R
C36 C 0.0307(4) 0.3742(3) -0.1033(2) 0.0576(12) Uani 1 1 d .
H36A H 0.0040 0.4052 -0.0771 0.086 Uiso 1 1 calc R
H36B H 0.0079 0.3823 -0.1439 0.086 Uiso 1 1 calc R
H36C H 0.1144 0.3990 -0.0876 0.086 Uiso 1 1 calc R
C37 C -0.1557(4) 0.2328(3) -0.1365(2) 0.0607(13) Uani 1 1 d .
H37A H -0.1913 0.1686 -0.1394 0.091 Uiso 1 1 calc R
H37B H -0.1709 0.2431 -0.1769 0.091 Uiso 1 1 calc R
H37C H -0.1877 0.2622 -0.1129 0.091 Uiso 1 1 calc R
C38 C 0.3615(3) 0.3281(2) 0.06680(17) 0.0361(9) Uani 1 1 d .
C39 C 0.4760(3) 0.3937(3) 0.09196(18) 0.0395(9) Uani 1 1 d .
H39 H 0.5324 0.3791 0.0824 0.047 Uiso 1 1 calc R
C40 C 0.5168(3) 0.4816(3) 0.13103(18) 0.0393(9) Uani 1 1 d .
C41 C 0.3339(4) 0.2583(3) 0.00852(18) 0.0456(10) Uani 1 1 d .
H41A H 0.2619 0.2058 0.0023 0.068 Uiso 1 1 calc R
H41B H 0.3960 0.2405 0.0125 0.068 Uiso 1 1 calc R
H41C H 0.3265 0.2849 -0.0259 0.068 Uiso 1 1 calc R
C42 C 0.6281(4) 0.5554(3) 0.1269(2) 0.0571(13) Uani 1 1 d .
H42A H 0.6080 0.5855 0.0963 0.086 Uiso 1 1 calc R
H42B H 0.6754 0.5282 0.1159 0.086 Uiso 1 1 calc R
H42C H 0.6710 0.5990 0.1658 0.086 Uiso 1 1 calc R
C43 C 0.4880(3) 0.5942(2) 0.18870(17) 0.0350(9) Uani 1 1 d .
C44 C 0.5585(3) 0.6383(3) 0.24974(19) 0.0429(10) Uani 1 1 d .
C45 C 0.5752(4) 0.7265(3) 0.2725(2) 0.0493(11) Uani 1 1 d .
H45 H 0.6217 0.7569 0.3129 0.059 Uiso 1 1 calc R
C46 C 0.5247(4) 0.7697(3) 0.2366(2) 0.0535(12) Uani 1 1 d .
H46 H 0.5372 0.8286 0.2528 0.064 Uiso 1 1 calc R
C47 C 0.4553(4) 0.7255(3) 0.1764(2) 0.0497(11) Uani 1 1 d .
H47 H 0.4216 0.7551 0.1524 0.060 Uiso 1 1 calc R
C48 C 0.4354(3) 0.6367(3) 0.15122(18) 0.0412(10) Uani 1 1 d .
C49 C 0.6125(4) 0.5902(3) 0.2897(2) 0.0528(11) Uani 1 1 d .
H49 H 0.5967 0.5321 0.2638 0.063 Uiso 1 1 calc R
C50 C 0.7419(5) 0.6437(6) 0.3185(4) 0.139(3) Uani 1 1 d U
H50A H 0.7590 0.6970 0.3484 0.208 Uiso 1 1 calc R
H50B H 0.7767 0.6616 0.2875 0.208 Uiso 1 1 calc R
H50C H 0.7732 0.6068 0.3381 0.208 Uiso 1 1 calc R
C51 C 0.5631(6) 0.5708(5) 0.3388(3) 0.111(2) Uani 1 1 d U
H51A H 0.5742 0.6266 0.3636 0.166 Uiso 1 1 calc R
H51B H 0.6016 0.5423 0.3636 0.166 Uiso 1 1 calc R
H51C H 0.4811 0.5305 0.3216 0.166 Uiso 1 1 calc R
C52 C 0.3552(4) 0.5874(3) 0.08596(19) 0.0500(11) Uani 1 1 d .
H52 H 0.3783 0.5412 0.0711 0.060 Uiso 1 1 calc R
C53 C 0.3637(5) 0.6495(4) 0.0420(2) 0.0841(18) Uani 1 1 d .
H53A H 0.3318 0.6905 0.0522 0.126 Uiso 1 1 calc R
H53B H 0.3205 0.6132 0.0008 0.126 Uiso 1 1 calc R
H53C H 0.4442 0.6839 0.0455 0.126 Uiso 1 1 calc R
C54 C 0.2287(4) 0.5378(3) 0.0845(2) 0.0626(13) Uani 1 1 d .
H54A H 0.2227 0.4945 0.1091 0.094 Uiso 1 1 calc R
H54B H 0.1793 0.5065 0.0430 0.094 Uiso 1 1 calc R
H54C H 0.2045 0.5812 0.1004 0.094 Uiso 1 1 calc R
C55 C 0.4146(3) 0.3058(2) 0.27037(16) 0.0281(8) Uani 1 1 d .
C56 C 0.4068(3) 0.3076(2) 0.32938(16) 0.0301(8) Uani 1 1 d .
C57 C 0.5068(3) 0.3287(2) 0.37819(17) 0.0324(8) Uani 1 1 d .
H57 H 0.5004 0.3278 0.4171 0.039 Uiso 1 1 calc R
C58 C 0.6165(3) 0.3511(2) 0.37077(17) 0.0337(8) Uani 1 1 d .
C59 C 0.6216(3) 0.3499(3) 0.31139(17) 0.0377(9) Uani 1 1 d .
H59 H 0.6929 0.3643 0.3046 0.045 Uiso 1 1 calc R
C60 C 0.5226(3) 0.3276(2) 0.26217(17) 0.0343(9) Uani 1 1 d .
H60 H 0.5287 0.3273 0.2231 0.041 Uiso 1 1 calc R
C61 C 0.7257(3) 0.3740(3) 0.42439(18) 0.0419(10) Uani 1 1 d .
C62 C 0.8258(3) 0.4640(3) 0.4256(2) 0.0567(12) Uani 1 1 d .
H62A H 0.8422 0.4587 0.3876 0.085 Uiso 1 1 calc R
H62B H 0.8945 0.4772 0.4589 0.085 Uiso 1 1 calc R
H62C H 0.8032 0.5124 0.4312 0.085 Uiso 1 1 calc R
C63 C 0.7626(4) 0.2968(3) 0.4173(2) 0.0536(11) Uani 1 1 d .
H63A H 0.7006 0.2410 0.4176 0.080 Uiso 1 1 calc R
H63B H 0.8317 0.3113 0.4507 0.080 Uiso 1 1 calc R
H63C H 0.7785 0.2898 0.3793 0.080 Uiso 1 1 calc R
C64 C 0.7041(4) 0.3849(3) 0.48630(18) 0.0541(12) Uani 1 1 d .
H64A H 0.6745 0.4293 0.4902 0.081 Uiso 1 1 calc R
H64B H 0.7762 0.4047 0.5189 0.081 Uiso 1 1 calc R
H64C H 0.6481 0.3274 0.4885 0.081 Uiso 1 1 calc R
C65 C 0.2998(3) 0.3335(2) 0.39192(16) 0.0313(8) Uani 1 1 d .
C66 C 0.2450(3) 0.2984(3) 0.43238(16) 0.0344(9) Uani 1 1 d .
H66 H 0.2379 0.3408 0.4595 0.041 Uiso 1 1 calc R
C67 C 0.1961(3) 0.2064(3) 0.44000(17) 0.0376(9) Uani 1 1 d .
C68 C 0.3640(3) 0.4357(2) 0.40442(18) 0.0406(9) Uani 1 1 d .
H68A H 0.3539 0.4634 0.4401 0.061 Uiso 1 1 calc R
H68B H 0.3332 0.4553 0.3699 0.061 Uiso 1 1 calc R
H68C H 0.4457 0.4535 0.4112 0.061 Uiso 1 1 calc R
C69 C 0.1447(4) 0.1984(3) 0.4920(2) 0.0562(12) Uani 1 1 d .
H69A H 0.1170 0.1369 0.4962 0.084 Uiso 1 1 calc R
H69B H 0.0808 0.2144 0.4833 0.084 Uiso 1 1 calc R
H69C H 0.2038 0.2389 0.5295 0.084 Uiso 1 1 calc R
C70 C 0.1747(4) 0.0566(3) 0.42864(18) 0.0420(10) Uani 1 1 d .
C71 C 0.0647(4) -0.0185(3) 0.40302(18) 0.0422(10) Uani 1 1 d .
C72 C 0.0476(4) -0.0972(3) 0.4238(2) 0.0523(12) Uani 1 1 d .
H72 H -0.0250 -0.1478 0.4076 0.063 Uiso 1 1 calc R
C73 C 0.1350(5) -0.1016(3) 0.4676(2) 0.0571(13) Uani 1 1 d .
H73 H 0.1208 -0.1544 0.4813 0.069 Uiso 1 1 calc R
C74 C 0.2439(4) -0.0283(3) 0.4913(2) 0.0559(12) Uani 1 1 d .
H74 H 0.3034 -0.0324 0.5203 0.067 Uiso 1 1 calc R
C75 C 0.2655(4) 0.0516(3) 0.47212(19) 0.0478(11) Uani 1 1 d .
C76 C -0.0355(4) -0.0164(3) 0.35491(19) 0.0498(11) Uani 1 1 d .
H76 H -0.0051 0.0418 0.3436 0.060 Uiso 1 1 calc R
C77 C -0.1335(4) -0.0207(4) 0.3810(2) 0.0716(15) Uani 1 1 d .
H77A H -0.1949 -0.0178 0.3503 0.107 Uiso 1 1 calc R
H77B H -0.1029 0.0298 0.4160 0.107 Uiso 1 1 calc R
H77C H -0.1640 -0.0768 0.3931 0.107 Uiso 1 1 calc R
C78 C -0.0842(4) -0.0925(3) 0.2969(2) 0.0660(14) Uani 1 1 d .
H78A H -0.0222 -0.0894 0.2811 0.099 Uiso 1 1 calc R
H78B H -0.1430 -0.0858 0.2668 0.099 Uiso 1 1 calc R
H78C H -0.1182 -0.1504 0.3064 0.099 Uiso 1 1 calc R
C79 C 0.3875(4) 0.1318(3) 0.4983(2) 0.0667(14) Uani 1 1 d .
H79 H 0.3858 0.1799 0.4777 0.080 Uiso 1 1 calc R
C80 C 0.4216(5) 0.1717(5) 0.5663(3) 0.124(3) Uani 1 1 d U
H80A H 0.3637 0.1891 0.5741 0.186 Uiso 1 1 calc R
H80B H 0.4962 0.2243 0.5797 0.186 Uiso 1 1 calc R
H80C H 0.4265 0.1270 0.5882 0.186 Uiso 1 1 calc R
C81 C 0.4817(5) 0.1091(5) 0.4863(3) 0.100(2) Uani 1 1 d .
H81A H 0.5537 0.1638 0.4981 0.150 Uiso 1 1 calc R
H81B H 0.4594 0.0817 0.4435 0.150 Uiso 1 1 calc R
H81C H 0.4922 0.0673 0.5097 0.150 Uiso 1 1 calc R
C82 C 0.4302(4) 0.1493(3) 0.1101(2) 0.0571(12) Uani 1 1 d .
H82A H 0.4763 0.2149 0.1198 0.068 Uiso 1 1 calc R
H82B H 0.4242 0.1244 0.0686 0.068 Uiso 1 1 calc R
C83 C 0.4904(5) 0.1111(4) 0.1530(3) 0.0815(17) Uani 1 1 d .
H83A H 0.5034 0.1401 0.1943 0.122 Uiso 1 1 calc R
H83B H 0.5642 0.1216 0.1473 0.122 Uiso 1 1 calc R
H83C H 0.4429 0.0467 0.1451 0.122 Uiso 1 1 calc R
C84 C 0.2404(4) 0.0353(3) 0.0904(3) 0.0806(17) Uani 1 1 d .
H84A H 0.2572 0.0030 0.1208 0.097 Uiso 1 1 calc R
H84B H 0.2531 0.0119 0.0537 0.097 Uiso 1 1 calc R
C85 C 0.1179(5) 0.0213(4) 0.0761(3) 0.104(2) Uani 1 1 d .
H85A H 0.1045 0.0405 0.1132 0.156 Uiso 1 1 calc R
H85B H 0.0661 -0.0421 0.0580 0.156 Uiso 1 1 calc R
H85C H 0.1034 0.0565 0.0480 0.156 Uiso 1 1 calc R
C86 C 0.4219(5) 0.0962(3) 0.2963(3) 0.090(2) Uani 1 1 d .
H86A H 0.4857 0.1563 0.3167 0.108 Uiso 1 1 calc R
H86B H 0.3861 0.0958 0.2544 0.108 Uiso 1 1 calc R
C87 C 0.4658(6) 0.0247(4) 0.2975(3) 0.097(2) Uani 1 1 d .
H87A H 0.4786 0.0086 0.2592 0.116 Uiso 1 1 calc R
H87B H 0.5387 0.0463 0.3308 0.116 Uiso 1 1 calc R
C88 C 0.3744(5) -0.0532(3) 0.3067(3) 0.0762(16) Uani 1 1 d .
H88A H 0.4057 -0.0708 0.3427 0.091 Uiso 1 1 calc R
H88B H 0.3409 -0.1047 0.2715 0.091 Uiso 1 1 calc R
C89 C 0.2828(4) -0.0237(3) 0.3149(2) 0.0566(12) Uani 1 1 d .
H89A H 0.2155 -0.0494 0.2780 0.068 Uiso 1 1 calc R
H89B H 0.2572 -0.0433 0.3488 0.068 Uiso 1 1 calc R

loop_
_atom_site_aniso_label
_atom_site_aniso_U_11
_atom_site_aniso_U_22
_atom_site_aniso_U_33
_atom_site_aniso_U_23
_atom_site_aniso_U_13
_atom_site_aniso_U_12
Th 0.02547(7) 0.02707(7) 0.02947(8) 0.00643(5) 0.01034(5) 0.01064(5)
Li1 0.035(3) 0.039(4) 0.042(4) 0.003(3) 0.017(3) 0.011(3)
Li2 0.039(3) 0.040(4) 0.035(3) 0.006(3) 0.015(3) 0.022(3)
Li3 0.045(4) 0.036(3) 0.041(4) 0.014(3) 0.018(3) 0.023(3)
Cl1 0.0546(6) 0.0309(5) 0.0403(5) 0.0081(4) 0.0107(5) 0.0165(5)
O1 0.0360(13) 0.0301(13) 0.0395(14) 0.0106(12) 0.0201(12) 0.0152(11)
O2 0.0316(13) 0.0346(14) 0.0294(13) 0.0083(11) 0.0113(11) 0.0150(11)
O3 0.0255(12) 0.0383(14) 0.0297(13) 0.0071(11) 0.0089(11) 0.0149(11)
O4 0.0454(16) 0.0393(16) 0.0623(19) -0.0016(14) 0.0120(15) 0.0201(13)
O5 0.0552(17) 0.0395(16) 0.0571(18) 0.0181(14) 0.0316(15) 0.0255(14)
N1 0.0263(15) 0.0275(15) 0.0325(16) 0.0050(13) 0.0136(13) 0.0110(13)
N2 0.0243(15) 0.0296(16) 0.0356(17) 0.0068(14) 0.0103(13) 0.0077(13)
N3 0.0307(16) 0.0351(17) 0.0338(17) 0.0100(14) 0.0142(14) 0.0130(14)
N4 0.0320(16) 0.0328(17) 0.0388(18) 0.0070(15) 0.0142(14) 0.0111(14)
N5 0.0261(15) 0.0342(16) 0.0286(16) 0.0079(13) 0.0120(13) 0.0106(13)
N6 0.0409(18) 0.0374(18) 0.0351(17) 0.0098(15) 0.0169(15) 0.0192(15)
C1 0.0306(18) 0.035(2) 0.032(2) 0.0074(17) 0.0122(16) 0.0164(16)
C2 0.0280(18) 0.0296(19) 0.033(2) 0.0049(16) 0.0090(16) 0.0133(15)
C3 0.0289(18) 0.034(2) 0.036(2) 0.0118(17) 0.0153(16) 0.0123(16)
C4 0.037(2) 0.031(2) 0.035(2) 0.0067(17) 0.0128(17) 0.0169(17)
C5 0.044(2) 0.0290(19) 0.042(2) 0.0135(17) 0.0204(18) 0.0147(17)
C6 0.041(2) 0.035(2) 0.043(2) 0.0141(18) 0.0244(18) 0.0171(17)
C7 0.048(2) 0.038(2) 0.051(2) 0.0156(19) 0.024(2) 0.0253(19)
C8 0.090(4) 0.079(4) 0.070(3) 0.033(3) 0.038(3) 0.062(3)
C9 0.066(3) 0.050(3) 0.058(3) 0.017(2) 0.030(2) 0.035(2)
C10 0.053(3) 0.058(3) 0.067(3) 0.003(3) 0.021(2) 0.022(2)
C11 0.0254(18) 0.037(2) 0.033(2) 0.0075(17) 0.0098(16) 0.0131(16)
C12 0.036(2) 0.036(2) 0.032(2) 0.0108(17) 0.0111(17) 0.0135(17)
C13 0.0303(19) 0.031(2) 0.042(2) 0.0127(18) 0.0126(17) 0.0109(16)
C14 0.034(2) 0.043(2) 0.036(2) 0.0053(18) 0.0153(17) 0.0173(18)
C15 0.038(2) 0.058(3) 0.041(2) 0.014(2) 0.0157(19) 0.004(2)
C16 0.0213(17) 0.039(2) 0.033(2) 0.0063(17) 0.0096(16) 0.0043(16)
C17 0.032(2) 0.044(2) 0.038(2) 0.0093(19) 0.0114(18) 0.0143(18)
C18 0.035(2) 0.064(3) 0.041(2) 0.014(2) 0.0088(19) 0.022(2)
C19 0.030(2) 0.068(3) 0.036(2) 0.006(2) 0.0064(18) 0.011(2)
C20 0.029(2) 0.048(2) 0.043(2) -0.003(2) 0.0125(19) 0.0036(19)
C21 0.033(2) 0.039(2) 0.041(2) 0.0067(19) 0.0169(18) 0.0071(17)
C22 0.042(2) 0.044(2) 0.049(3) 0.011(2) 0.002(2) 0.019(2)
C23 0.123(5) 0.046(3) 0.108(5) 0.006(3) 0.059(4) 0.004(3)
C24 0.102(5) 0.095(4) 0.160(6) -0.026(4) 0.066(4) 0.029(4)
C25 0.052(3) 0.031(2) 0.053(3) 0.005(2) 0.014(2) 0.0072(19)
C26 0.074(3) 0.039(3) 0.077(4) 0.007(3) 0.016(3) -0.004(2)
C27 0.070(3) 0.049(3) 0.067(3) -0.001(2) 0.011(3) 0.026(2)
C28 0.0329(19) 0.0289(19) 0.0276(19) 0.0041(16) 0.0108(16) 0.0117(16)
C29 0.0313(19) 0.0288(19) 0.0303(19) 0.0046(16) 0.0117(16) 0.0116(16)
C30 0.037(2) 0.035(2) 0.040(2) 0.0131(18) 0.0161(18) 0.0155(17)
C31 0.045(2) 0.039(2) 0.032(2) 0.0079(18) 0.0122(18) 0.0220(18)
C32 0.034(2) 0.041(2) 0.035(2) 0.0058(18) 0.0058(17) 0.0150(18)
C33 0.0313(19) 0.042(2) 0.032(2) 0.0085(18) 0.0123(16) 0.0143(17)
C34 0.052(2) 0.053(3) 0.035(2) 0.014(2) 0.013(2) 0.027(2)
C35 0.094(4) 0.090(4) 0.032(2) 0.018(2) 0.020(2) 0.063(3)
C36 0.068(3) 0.059(3) 0.049(3) 0.026(2) 0.016(2) 0.029(2)
C37 0.059(3) 0.075(3) 0.044(3) 0.024(2) 0.006(2) 0.029(3)
C38 0.039(2) 0.034(2) 0.040(2) 0.0133(18) 0.0190(18) 0.0168(17)
C39 0.037(2) 0.040(2) 0.048(2) 0.0094(19) 0.0238(19) 0.0173(18)
C40 0.033(2) 0.042(2) 0.042(2) 0.0093(19) 0.0145(18) 0.0151(18)
C41 0.047(2) 0.046(2) 0.045(2) 0.006(2) 0.023(2) 0.019(2)
C42 0.043(2) 0.050(3) 0.075(3) 0.007(2) 0.037(2) 0.009(2)
C43 0.0327(19) 0.032(2) 0.044(2) 0.0139(18) 0.0224(18) 0.0104(16)
C44 0.038(2) 0.040(2) 0.046(2) 0.007(2) 0.0155(19) 0.0121(18)
C45 0.046(2) 0.041(2) 0.048(3) 0.001(2) 0.011(2) 0.012(2)
C46 0.058(3) 0.035(2) 0.067(3) 0.011(2) 0.028(3) 0.016(2)
C47 0.058(3) 0.046(2) 0.059(3) 0.026(2) 0.028(2) 0.027(2)
C48 0.040(2) 0.044(2) 0.043(2) 0.013(2) 0.0208(19) 0.0167(19)
C49 0.052(3) 0.049(3) 0.043(2) 0.000(2) 0.001(2) 0.019(2)
C50 0.076(4) 0.197(7) 0.166(6) 0.127(6) 0.040(4) 0.059(4)
C51 0.127(5) 0.147(6) 0.131(5) 0.093(4) 0.083(4) 0.091(4)
C52 0.057(3) 0.061(3) 0.044(2) 0.015(2) 0.019(2) 0.037(2)
C53 0.089(4) 0.118(5) 0.055(3) 0.039(3) 0.027(3) 0.048(4)
C54 0.055(3) 0.067(3) 0.053(3) 0.006(3) 0.004(2) 0.026(3)
C55 0.0238(17) 0.0274(18) 0.0322(19) 0.0083(16) 0.0077(15) 0.0109(15)
C56 0.0276(18) 0.0282(18) 0.036(2) 0.0073(16) 0.0129(16) 0.0121(15)
C57 0.0346(19) 0.0317(19) 0.033(2) 0.0069(17) 0.0129(17) 0.0158(16)
C58 0.0306(19) 0.035(2) 0.037(2) 0.0064(17) 0.0085(16) 0.0179(16)
C59 0.0269(19) 0.044(2) 0.042(2) 0.0098(19) 0.0119(17) 0.0162(17)
C60 0.0321(19) 0.037(2) 0.034(2) 0.0085(17) 0.0138(17) 0.0144(17)
C61 0.0287(19) 0.047(2) 0.045(2) 0.008(2) 0.0060(18) 0.0170(18)
C62 0.035(2) 0.052(3) 0.067(3) 0.014(2) 0.004(2) 0.011(2)
C63 0.049(3) 0.058(3) 0.056(3) 0.011(2) 0.009(2) 0.031(2)
C64 0.041(2) 0.077(3) 0.036(2) 0.004(2) 0.0007(19) 0.027(2)
C65 0.0284(18) 0.035(2) 0.0286(19) 0.0041(16) 0.0050(15) 0.0153(16)
C66 0.040(2) 0.039(2) 0.0287(19) 0.0036(17) 0.0116(17) 0.0231(18)
C67 0.039(2) 0.048(2) 0.033(2) 0.0139(19) 0.0162(18) 0.0225(19)
C68 0.037(2) 0.040(2) 0.040(2) 0.0048(19) 0.0102(18) 0.0163(18)
C69 0.081(3) 0.066(3) 0.053(3) 0.027(2) 0.045(3) 0.045(3)
C70 0.057(3) 0.045(2) 0.039(2) 0.0168(19) 0.028(2) 0.027(2)
C71 0.055(2) 0.041(2) 0.039(2) 0.0121(19) 0.028(2) 0.020(2)
C72 0.071(3) 0.042(2) 0.052(3) 0.012(2) 0.036(3) 0.023(2)
C73 0.091(4) 0.051(3) 0.052(3) 0.023(2) 0.042(3) 0.039(3)
C74 0.079(3) 0.066(3) 0.044(3) 0.021(2) 0.026(2) 0.048(3)
C75 0.063(3) 0.046(2) 0.048(3) 0.018(2) 0.027(2) 0.030(2)
C76 0.058(3) 0.047(2) 0.049(3) 0.020(2) 0.026(2) 0.020(2)
C77 0.062(3) 0.086(4) 0.077(4) 0.027(3) 0.033(3) 0.034(3)
C78 0.069(3) 0.055(3) 0.056(3) 0.014(2) 0.020(3) 0.011(3)
C79 0.067(3) 0.068(3) 0.070(3) 0.027(3) 0.010(3) 0.039(3)
C80 0.080(4) 0.143(5) 0.118(5) -0.044(4) 0.031(4) 0.042(4)
C81 0.084(4) 0.126(6) 0.071(4) 0.003(4) 0.035(3) 0.028(4)
C82 0.054(3) 0.071(3) 0.063(3) 0.012(3) 0.030(2) 0.039(2)
C83 0.086(4) 0.122(5) 0.086(4) 0.048(4) 0.051(3) 0.075(4)
C84 0.065(3) 0.049(3) 0.126(5) 0.013(3) 0.037(3) 0.022(3)
C85 0.083(4) 0.062(4) 0.164(7) 0.001(4) 0.059(5) 0.024(3)
C86 0.117(5) 0.052(3) 0.162(6) 0.052(4) 0.112(5) 0.051(3)
C87 0.119(5) 0.068(4) 0.169(7) 0.057(4) 0.106(5) 0.062(4)
C88 0.080(4) 0.050(3) 0.121(5) 0.027(3) 0.056(4) 0.035(3)
C89 0.065(3) 0.041(2) 0.076(3) 0.020(2) 0.035(3) 0.027(2)

loop_
_atom_type_symbol
_atom_type_description
_atom_type_scat_dispersion_real
_atom_type_scat_dispersion_imag
_atom_type_scat_source
C C 0.0033 0.0016 'International Tables Vol C Tables 4.2.6.8 and 6.1.1.4'
H H 0.0000 0.0000 'International Tables Vol C Tables 4.2.6.8 and 6.1.1.4'
N N 0.0061 0.0033 'International Tables Vol C Tables 4.2.6.8 and 6.1.1.4'
O O 0.0106 0.0060 'International Tables Vol C Tables 4.2.6.8 and 6.1.1.4'
Th Th -7.2400 8.8979 'International Tables Vol C Tables 4.2.6.8 and 6.1.1.4'
Cl Cl 0.1484 0.1585 'International Tables Vol C Tables 4.2.6.8 and 6.1.1.4'
Li Li -0.0003 0.0001 'International Tables Vol C Tables 4.2.6.8 and 6.1.1.4'

loop_
_geom_angle_atom_site_label_1
_geom_angle_atom_site_label_2
_geom_angle_atom_site_label_3
_geom_angle
O2 Th O1 84.09(8)
O2 Th O3 71.12(8)
O1 Th O3 71.59(8)
O2 Th N1 128.26(9)
O1 Th N1 65.93(8)
O3 Th N1 129.09(8)
O2 Th N2 88.19(9)
O1 Th N2 113.15(9)
O3 Th N2 158.48(8)
N1 Th N2 68.58(9)
O2 Th N5 135.76(8)
O1 Th N5 94.40(9)
O3 Th N5 66.60(8)
N1 Th N5 89.68(9)
N2 Th N5 131.38(9)
O2 Th Cl1 88.33(6)
O1 Th Cl1 159.31(6)
O3 Th Cl1 87.75(6)
N1 Th Cl1 132.22(7)
N2 Th Cl1 85.73(7)
N5 Th Cl1 77.75(7)
O1 Li1 N4 130.6(3)
O1 Li1 N3 130.7(3)
N4 Li1 N3 91.5(3)
O1 Li1 O3 80.3(2)
N4 Li1 O3 128.8(3)
N3 Li1 O3 92.3(3)
O3 Li2 O4 122.8(4)
O3 Li2 O2 85.8(2)
O4 Li2 O2 134.3(3)
O3 Li2 N3 103.9(3)
O4 Li2 N3 118.1(3)
O2 Li2 N3 82.1(3)
O5 Li3 N6 111.2(3)
O5 Li3 N5 131.2(3)
N6 Li3 N5 97.3(3)
O5 Li3 Cl1 102.4(3)
N6 Li3 Cl1 115.4(3)
N5 Li3 Cl1 99.6(3)
Li3 Cl1 Th 86.04(16)
C1 O1 Li1 134.1(3)
C1 O1 Th 122.6(2)
Li1 O1 Th 103.3(2)
C28 O2 Li2 100.3(3)
C28 O2 Th 150.7(2)
Li2 O2 Th 98.97(19)
C55 O3 Li2 132.1(3)
C55 O3 Li1 113.8(2)
Li2 O3 Li1 80.8(3)
C55 O3 Th 122.51(19)
Li2 O3 Th 100.7(2)
Li1 O3 Th 92.71(17)
C84 O4 C82 110.3(3)
C84 O4 Li2 125.1(3)
C82 O4 Li2 124.5(3)
C86 O5 C89 106.0(3)
C86 O5 Li3 121.1(3)
C89 O5 Li3 121.2(3)
C11 N1 C2 125.8(3)
C11 N1 Th 110.0(2)
C2 N1 Th 120.6(2)
C13 N2 C16 119.7(3)
C13 N2 Th 108.1(2)
C16 N2 Th 131.7(2)
C38 N3 C29 118.5(3)
C38 N3 Li1 120.5(3)
C29 N3 Li1 118.7(3)
C38 N3 Li2 104.4(3)
C29 N3 Li2 97.8(3)
Li1 N3 Li2 82.8(3)
C40 N4 C43 118.3(3)
C40 N4 Li1 121.5(3)
C43 N4 Li1 120.0(3)
C65 N5 C56 113.6(3)
C65 N5 Li3 116.1(3)
C56 N5 Li3 98.2(3)
C65 N5 Th 117.6(2)
C56 N5 Th 112.2(2)
Li3 N5 Th 96.5(2)
C67 N6 C70 118.9(3)
C67 N6 Li3 123.4(3)
C70 N6 Li3 117.6(3)
O1 C1 C6 123.8(3)
O1 C1 C2 118.1(3)
C6 C1 C2 118.1(3)
C3 C2 C1 120.7(3)
C3 C2 N1 126.3(3)
C1 C2 N1 112.7(3)
C4 C3 C2 121.4(3)
C4 C3 H3 119.3
C2 C3 H3 119.3
C3 C4 C5 117.6(3)
C3 C4 C7 122.1(3)
C5 C4 C7 120.3(3)
C4 C5 C6 121.6(3)
C4 C5 H5 119.2
C6 C5 H5 119.2
C1 C6 C5 120.5(3)
C1 C6 H6 119.8
C5 C6 H6 119.8
C8 C7 C9 110.0(4)
C8 C7 C4 111.7(3)
C9 C7 C4 113.6(3)
C8 C7 C10 107.5(4)
C9 C7 C10 105.5(3)
C4 C7 C10 108.1(3)
C7 C8 H8A 109.5
C7 C8 H8B 109.5
H8A C8 H8B 109.5
C7 C8 H8C 109.5
H8A C8 H8C 109.5
H8B C8 H8C 109.5
C7 C9 H9A 109.5
C7 C9 H9B 109.5
H9A C9 H9B 109.5
C7 C9 H9C 109.5
H9A C9 H9C 109.5
H9B C9 H9C 109.5
C7 C10 H10A 109.5
C7 C10 H10B 109.5
H10A C10 H10B 109.5
C7 C10 H10C 109.5
H10A C10 H10C 109.5
H10B C10 H10C 109.5
N1 C11 C12 118.5(3)
N1 C11 C14 124.3(3)
C12 C11 C14 117.2(3)
C11 C12 C13 124.6(3)
C11 C12 H12 117.7
C13 C12 H12 117.7
N2 C13 C12 121.2(3)
N2 C13 C15 123.2(3)
C12 C13 C15 115.3(3)
C11 C14 H14A 109.5
C11 C14 H14B 109.5
H14A C14 H14B 109.5
C11 C14 H14C 109.5
H14A C14 H14C 109.5
H14B C14 H14C 109.5
C13 C15 H15A 109.5
C13 C15 H15B 109.5
H15A C15 H15B 109.5
C13 C15 H15C 109.5
H15A C15 H15C 109.5
H15B C15 H15C 109.5
C17 C16 C21 120.9(4)
C17 C16 N2 117.5(3)
C21 C16 N2 121.4(4)
C18 C17 C16 118.6(4)
C18 C17 C22 119.5(4)
C16 C17 C22 121.8(3)
C19 C18 C17 121.3(4)
C19 C18 H18 119.4
C17 C18 H18 119.4
C20 C19 C18 119.7(4)
C20 C19 H19 120.1
C18 C19 H19 120.1
C19 C20 C21 122.3(4)
C19 C20 H20 118.8
C21 C20 H20 118.8
C20 C21 C16 117.1(4)
C20 C21 C25 119.4(4)
C16 C21 C25 123.4(4)
C23 C22 C24 110.3(5)
C23 C22 C17 112.5(4)
C24 C22 C17 112.9(4)
C23 C22 H22 106.9
C24 C22 H22 106.9
C17 C22 H22 106.9
C22 C23 H23A 109.5
C22 C23 H23B 109.5
H23A C23 H23B 109.5
C22 C23 H23C 109.5
H23A C23 H23C 109.5
H23B C23 H23C 109.5
C22 C24 H24A 109.5
C22 C24 H24B 109.5
H24A C24 H24B 109.5
C22 C24 H24C 109.5
H24A C24 H24C 109.5
H24B C24 H24C 109.5
C21 C25 C27 109.2(4)
C21 C25 C26 113.3(4)
C27 C25 C26 111.0(4)
C21 C25 H25 107.7
C27 C25 H25 107.7
C26 C25 H25 107.7
C25 C26 H26A 109.5
C25 C26 H26B 109.5
H26A C26 H26B 109.5
C25 C26 H26C 109.5
H26A C26 H26C 109.5
H26B C26 H26C 109.5
C25 C27 H27A 109.5
C25 C27 H27B 109.5
H27A C27 H27B 109.5
C25 C27 H27C 109.5
H27A C27 H27C 109.5
H27B C27 H27C 109.5
O2 C28 C33 121.7(3)
O2 C28 C29 119.1(3)
C33 C28 C29 119.2(3)
C30 C29 N3 123.6(3)
C30 C29 C28 118.0(3)
N3 C29 C28 118.2(3)
C29 C30 C31 123.5(3)
C29 C30 H30 118.3
C31 C30 H30 118.3
C32 C31 C30 116.6(3)
C32 C31 C34 123.5(4)
C30 C31 C34 119.9(3)
C31 C32 C33 121.6(4)
C31 C32 H32 119.2
C33 C32 H32 119.2
C28 C33 C32 121.0(3)
C28 C33 H33 119.5
C32 C33 H33 119.5
C37 C34 C31 112.2(3)
C37 C34 C36 108.1(4)
C31 C34 C36 109.8(3)
C37 C34 C35 108.8(4)
C31 C34 C35 108.7(3)
C36 C34 C35 109.1(4)
C34 C35 H35A 109.5
C34 C35 H35B 109.5
H35A C35 H35B 109.5
C34 C35 H35C 109.5
H35A C35 H35C 109.5
H35B C35 H35C 109.5
C34 C36 H36A 109.5
C34 C36 H36B 109.5
H36A C36 H36B 109.5
C34 C36 H36C 109.5
H36A C36 H36C 109.5
H36B C36 H36C 109.5
C34 C37 H37A 109.5
C34 C37 H37B 109.5
H37A C37 H37B 109.5
C34 C37 H37C 109.5
H37A C37 H37C 109.5
H37B C37 H37C 109.5
N3 C38 C39 122.8(3)
N3 C38 C41 121.0(3)
C39 C38 C41 116.1(3)
C38 C39 C40 126.8(3)
C38 C39 H39 116.6
C40 C39 H39 116.6
N4 C40 C39 122.9(3)
N4 C40 C42 121.5(3)
C39 C40 C42 115.4(3)
C38 C41 H41A 109.5
C38 C41 H41B 109.5
H41A C41 H41B 109.5
C38 C41 H41C 109.5
H41A C41 H41C 109.5
H41B C41 H41C 109.5
C40 C42 H42A 109.5
C40 C42 H42B 109.5
H42A C42 H42B 109.5
C40 C42 H42C 109.5
H42A C42 H42C 109.5
H42B C42 H42C 109.5
C44 C43 C48 121.6(4)
C44 C43 N4 119.9(4)
C48 C43 N4 118.2(3)
C45 C44 C43 117.9(4)
C45 C44 C49 121.5(4)
C43 C44 C49 120.6(4)
C46 C45 C44 121.6(4)
C46 C45 H45 119.2
C44 C45 H45 119.2
C45 C46 C47 120.0(4)
C45 C46 H46 120.0
C47 C46 H46 120.0
C46 C47 C48 120.8(4)
C46 C47 H47 119.6
C48 C47 H47 119.6
C47 C48 C43 118.1(4)
C47 C48 C52 120.4(4)
C43 C48 C52 121.5(4)
C51 C49 C50 107.4(5)
C51 C49 C44 112.3(4)
C50 C49 C44 112.8(4)
C51 C49 H49 108.1
C50 C49 H49 108.1
C44 C49 H49 108.1
C49 C50 H50A 109.5
C49 C50 H50B 109.5
H50A C50 H50B 109.5
C49 C50 H50C 109.5
H50A C50 H50C 109.5
H50B C50 H50C 109.5
C49 C51 H51A 109.5
C49 C51 H51B 109.5
H51A C51 H51B 109.5
C49 C51 H51C 109.5
H51A C51 H51C 109.5
H51B C51 H51C 109.5
C48 C52 C54 110.5(3)
C48 C52 C53 113.6(4)
C54 C52 C53 109.9(4)
C48 C52 H52 107.5
C54 C52 H52 107.5
C53 C52 H52 107.5
C52 C53 H53A 109.5
C52 C53 H53B 109.5
H53A C53 H53B 109.5
C52 C53 H53C 109.5
H53A C53 H53C 109.5
H53B C53 H53C 109.5
C52 C54 H54A 109.5
C52 C54 H54B 109.5
H54A C54 H54B 109.5
C52 C54 H54C 109.5
H54A C54 H54C 109.5
H54B C54 H54C 109.5
O3 C55 C60 122.2(3)
O3 C55 C56 118.8(3)
C60 C55 C56 119.0(3)
C57 C56 C55 119.3(3)
C57 C56 N5 121.3(3)
C55 C56 N5 119.3(3)
C56 C57 C58 122.5(3)
C56 C57 H57 118.7
C58 C57 H57 118.7
C59 C58 C57 116.8(3)
C59 C58 C61 120.9(3)
C57 C58 C61 122.3(3)
C60 C59 C58 121.5(3)
C60 C59 H59 119.3
C58 C59 H59 119.3
C55 C60 C59 121.0(3)
C55 C60 H60 119.5
C59 C60 H60 119.5
C58 C61 C63 109.3(3)
C58 C61 C64 112.0(3)
C63 C61 C64 108.0(4)
C58 C61 C62 110.0(3)
C63 C61 C62 109.7(3)
C64 C61 C62 107.7(4)
C61 C62 H62A 109.5
C61 C62 H62B 109.5
H62A C62 H62B 109.5
C61 C62 H62C 109.5
H62A C62 H62C 109.5
H62B C62 H62C 109.5
C61 C63 H63A 109.5
C61 C63 H63B 109.5
H63A C63 H63B 109.5
C61 C63 H63C 109.5
H63A C63 H63C 109.5
H63B C63 H63C 109.5
C61 C64 H64A 109.5
C61 C64 H64B 109.5
H64A C64 H64B 109.5
C61 C64 H64C 109.5
H64A C64 H64C 109.5
H64B C64 H64C 109.5
C66 C65 N5 125.1(3)
C66 C65 C68 117.6(3)
N5 C65 C68 117.2(3)
C65 C66 C67 130.9(3)
C65 C66 H66 114.6
C67 C66 H66 114.6
N6 C67 C66 123.8(3)
N6 C67 C69 123.1(4)
C66 C67 C69 113.0(3)
C65 C68 H68A 109.5
C65 C68 H68B 109.5
H68A C68 H68B 109.5
C65 C68 H68C 109.5
H68A C68 H68C 109.5
H68B C68 H68C 109.5
C67 C69 H69A 109.5
C67 C69 H69B 109.5
H69A C69 H69B 109.5
C67 C69 H69C 109.5
H69A C69 H69C 109.5
H69B C69 H69C 109.5
C71 C70 C75 120.9(4)
C71 C70 N6 121.2(4)
C75 C70 N6 117.7(4)
C72 C71 C70 117.8(4)
C72 C71 C76 119.7(4)
C70 C71 C76 122.5(4)
C73 C72 C71 121.5(4)
C73 C72 H72 119.2
C71 C72 H72 119.2
C72 C73 C74 120.4(4)
C72 C73 H73 119.8
C74 C73 H73 119.8
C73 C74 C75 120.4(5)
C73 C74 H74 119.8
C75 C74 H74 119.8
C74 C75 C70 119.0(4)
C74 C75 C79 119.6(4)
C70 C75 C79 121.4(4)
C71 C76 C78 112.4(4)
C71 C76 C77 110.8(4)
C78 C76 C77 110.2(4)
C71 C76 H76 107.8
C78 C76 H76 107.8
C77 C76 H76 107.8
C76 C77 H77A 109.5
C76 C77 H77B 109.5
H77A C77 H77B 109.5
C76 C77 H77C 109.5
H77A C77 H77C 109.5
H77B C77 H77C 109.5
C76 C78 H78A 109.5
C76 C78 H78B 109.5
H78A C78 H78B 109.5
C76 C78 H78C 109.5
H78A C78 H78C 109.5
H78B C78 H78C 109.5
C81 C79 C80 108.9(5)
C81 C79 C75 113.3(4)
C80 C79 C75 113.0(4)
C81 C79 H79 107.1
C80 C79 H79 107.1
C75 C79 H79 107.1
C79 C80 H80A 109.5
C79 C80 H80B 109.5
H80A C80 H80B 109.5
C79 C80 H80C 109.5
H80A C80 H80C 109.5
H80B C80 H80C 109.5
C79 C81 H81A 109.5
C79 C81 H81B 109.5
H81A C81 H81B 109.5
C79 C81 H81C 109.5
H81A C81 H81C 109.5
H81B C81 H81C 109.5
O4 C82 C83 112.1(4)
O4 C82 H82A 109.2
C83 C82 H82A 109.2
O4 C82 H82B 109.2
C83 C82 H82B 109.2
H82A C82 H82B 107.9
C82 C83 H83A 109.5
C82 C83 H83B 109.5
H83A C83 H83B 109.5
C82 C83 H83C 109.5
H83A C83 H83C 109.5
H83B C83 H83C 109.5
O4 C84 C85 108.3(4)
O4 C84 H84A 110.0
C85 C84 H84A 110.0
O4 C84 H84B 110.0
C85 C84 H84B 110.0
H84A C84 H84B 108.4
C84 C85 H85A 109.5
C84 C85 H85B 109.5
H85A C85 H85B 109.5
C84 C85 H85C 109.5
H85A C85 H85C 109.5
H85B C85 H85C 109.5
O5 C86 C87 106.2(4)
O5 C86 H86A 110.5
C87 C86 H86A 110.5
O5 C86 H86B 110.5
C87 C86 H86B 110.5
H86A C86 H86B 108.7
C88 C87 C86 105.1(4)
C88 C87 H87A 110.7
C86 C87 H87A 110.7
C88 C87 H87B 110.7
C86 C87 H87B 110.7
H87A C87 H87B 108.8
C87 C88 C89 106.5(4)
C87 C88 H88A 110.4
C89 C88 H88A 110.4
C87 C88 H88B 110.4
C89 C88 H88B 110.4
H88A C88 H88B 108.6
O5 C89 C88 105.5(3)
O5 C89 H89A 110.6
C88 C89 H89A 110.6
O5 C89 H89B 110.6
C88 C89 H89B 110.6
H89A C89 H89B 108.8

loop_
_geom_bond_atom_site_label_1
_geom_bond_atom_site_label_2
_geom_bond_distance
Th O2 2.251(2)
Th O1 2.356(2)
Th O3 2.397(2)
Th N1 2.418(3)
Th N2 2.581(3)
Th N5 2.610(3)
Th Cl1 2.7939(10)
Li1 O1 1.982(6)
Li1 N4 2.014(7)
Li1 N3 2.027(7)
Li1 O3 2.313(7)
Li2 O3 1.873(6)
Li2 O4 1.951(7)
Li2 O2 2.092(6)
Li2 N3 2.106(7)
Li2 C29 2.694(8)
Li2 C28 2.700(7)
Li2 C38 2.774(7)
Li3 O5 1.957(7)
Li3 N6 1.996(7)
Li3 N5 2.090(7)
Li3 Cl1 2.348(7)
Li3 C56 2.696(7)
O1 C1 1.356(4)
O2 C28 1.374(4)
O3 C55 1.359(4)
O4 C84 1.407(5)
O4 C82 1.449(5)
O5 C86 1.415(5)
O5 C89 1.435(5)
N1 C11 1.334(4)
N1 C2 1.421(4)
N2 C13 1.311(4)
N2 C16 1.449(5)
N3 C38 1.357(4)
N3 C29 1.418(4)
N4 C40 1.315(5)
N4 C43 1.433(5)
N5 C65 1.395(4)
N5 C56 1.431(4)
N6 C67 1.286(5)
N6 C70 1.435(5)
C1 C6 1.382(5)
C1 C2 1.407(5)
C2 C3 1.385(5)
C3 C4 1.384(5)
C3 H3 0.9300
C4 C5 1.392(5)
C4 C7 1.529(5)
C5 C6 1.393(5)
C5 H5 0.9300
C6 H6 0.9300
C7 C8 1.489(6)
C7 C9 1.510(5)
C7 C10 1.563(6)
C8 H8A 0.9600
C8 H8B 0.9600
C8 H8C 0.9600
C9 H9A 0.9600
C9 H9B 0.9600
C9 H9C 0.9600
C10 H10A 0.9600
C10 H10B 0.9600
C10 H10C 0.9600
C11 C12 1.407(5)
C11 C14 1.503(5)
C12 C13 1.427(5)
C12 H12 0.9300
C13 C15 1.515(5)
C14 H14A 0.9600
C14 H14B 0.9600
C14 H14C 0.9600
C15 H15A 0.9600
C15 H15B 0.9600
C15 H15C 0.9600
C16 C17 1.401(5)
C16 C21 1.413(5)
C17 C18 1.391(5)
C17 C22 1.520(5)
C18 C19 1.371(6)
C18 H18 0.9300
C19 C20 1.365(6)
C19 H19 0.9300
C20 C21 1.398(6)
C20 H20 0.9300
C21 C25 1.514(6)
C22 C23 1.497(6)
C22 C24 1.501(7)
C22 H22 0.9800
C23 H23A 0.9600
C23 H23B 0.9600
C23 H23C 0.9600
C24 H24A 0.9600
C24 H24B 0.9600
C24 H24C 0.9600
C25 C27 1.529(6)
C25 C26 1.539(5)
C25 H25 0.9800
C26 H26A 0.9600
C26 H26B 0.9600
C26 H26C 0.9600
C27 H27A 0.9600
C27 H27B 0.9600
C27 H27C 0.9600
C28 C33 1.383(5)
C28 C29 1.418(5)
C29 C30 1.386(5)
C30 C31 1.403(5)
C30 H30 0.9300
C31 C32 1.387(5)
C31 C34 1.530(5)
C32 C33 1.388(5)
C32 H32 0.9300
C33 H33 0.9300
C34 C37 1.526(6)
C34 C36 1.537(6)
C34 C35 1.538(6)
C35 H35A 0.9600
C35 H35B 0.9600
C35 H35C 0.9600
C36 H36A 0.9600
C36 H36B 0.9600
C36 H36C 0.9600
C37 H37A 0.9600
C37 H37B 0.9600
C37 H37C 0.9600
C38 C39 1.380(5)
C38 C41 1.526(5)
C39 C40 1.425(5)
C39 H39 0.9300
C40 C42 1.523(5)
C41 H41A 0.9600
C41 H41B 0.9600
C41 H41C 0.9600
C42 H42A 0.9600
C42 H42B 0.9600
C42 H42C 0.9600
C43 C44 1.402(5)
C43 C48 1.403(5)
C44 C45 1.393(6)
C44 C49 1.516(6)
C45 C46 1.377(6)
C45 H45 0.9300
C46 C47 1.385(6)
C46 H46 0.9300
C47 C48 1.400(6)
C47 H47 0.9300
C48 C52 1.518(6)
C49 C51 1.454(7)
C49 C50 1.494(7)
C49 H49 0.9800
C50 H50A 0.9600
C50 H50B 0.9600
C50 H50C 0.9600
C51 H51A 0.9600
C51 H51B 0.9600
C51 H51C 0.9600
C52 C54 1.525(6)
C52 C53 1.526(6)
C52 H52 0.9800
C53 H53A 0.9600
C53 H53B 0.9600
C53 H53C 0.9600
C54 H54A 0.9600
C54 H54B 0.9600
C54 H54C 0.9600
C55 C60 1.388(5)
C55 C56 1.397(5)
C56 C57 1.395(5)
C57 C58 1.400(5)
C57 H57 0.9300
C58 C59 1.395(5)
C58 C61 1.529(5)
C59 C60 1.388(5)
C59 H59 0.9300
C60 H60 0.9300
C61 C63 1.535(6)
C61 C64 1.535(5)
C61 C62 1.537(5)
C62 H62A 0.9600
C62 H62B 0.9600
C62 H62C 0.9600
C63 H63A 0.9600
C63 H63B 0.9600
C63 H63C 0.9600
C64 H64A 0.9600
C64 H64B 0.9600
C64 H64C 0.9600
C65 C66 1.369(5)
C65 C68 1.507(5)
C66 C67 1.448(5)
C66 H66 0.9300
C67 C69 1.517(5)
C68 H68A 0.9600
C68 H68B 0.9600
C68 H68C 0.9600
C69 H69A 0.9600
C69 H69B 0.9600
C69 H69C 0.9600
C70 C71 1.400(5)
C70 C75 1.401(6)
C71 C72 1.394(6)
C71 C76 1.521(6)
C72 C73 1.369(6)
C72 H72 0.9300
C73 C74 1.376(6)
C73 H73 0.9300
C74 C75 1.389(6)
C74 H74 0.9300
C75 C79 1.529(6)
C76 C78 1.524(6)
C76 C77 1.534(6)
C76 H76 0.9800
C77 H77A 0.9600
C77 H77B 0.9600
C77 H77C 0.9600
C78 H78A 0.9600
C78 H78B 0.9600
C78 H78C 0.9600
C79 C81 1.504(7)
C79 C80 1.512(7)
C79 H79 0.9800
C80 H80A 0.9600
C80 H80B 0.9600
C80 H80C 0.9600
C81 H81A 0.9600
C81 H81B 0.9600
C81 H81C 0.9600
C82 C83 1.477(6)
C82 H82A 0.9700
C82 H82B 0.9700
C83 H83A 0.9600
C83 H83B 0.9600
C83 H83C 0.9600
C84 C85 1.478(7)
C84 H84A 0.9700
C84 H84B 0.9700
C85 H85A 0.9600
C85 H85B 0.9600
C85 H85C 0.9600
C86 C87 1.505(7)
C86 H86A 0.9700
C86 H86B 0.9700
C87 C88 1.453(6)
C87 H87A 0.9700
C87 H87B 0.9700
C88 C89 1.508(6)
C88 H88A 0.9700
C88 H88B 0.9700
C89 H89A 0.9700
C89 H89B 0.9700
